data_4346100
loop_
_publ_author_name
'Brown, Jessie L.'
'Jones, Matthew B.'
'Gaunt, Andrew J.'
'Scott, Brian L.'
'MacBeth, Cora E.'
'Gordon, John C.'

_publ_section_title
;
 Lanthanide(III) di- and tetra-nuclear complexes supported by a chelating
 tripodal tris(amidate) ligand.
;
_journal_issue 8
_journal_name_full 'Inorganic chemistry'
_journal_page_first 4064
_journal_page_last 4075
_journal_paper_doi 10.1021/acs.inorgchem.5b00299
_journal_volume 54
_journal_year 2015
_chemical_formula_sum 'C81 H113 Ce2 N11 O9'
_chemical_formula_weight 1665.06
_space_group_IT_number 15
_space_group_name_Hall '-C 2yc'
_space_group_name_H-M_alt 'C 1 2/c 1'
_symmetry_cell_setting monoclinic
_symmetry_space_group_name_H-M 'C 1 2/c 1'
_atom_sites_solution_hydrogens geom
_atom_sites_solution_primary direct
_atom_sites_solution_secondary difmap
_audit_creation_method SHELXL-97
_cell_angle_alpha 90.00
_cell_angle_beta 111.787(1)
_cell_angle_gamma 90.00
_cell_formula_units_Z 4
_cell_length_a 30.497(4)
_cell_length_b 12.2527(16)
_cell_length_c 23.360(3)
_cell_measurement_temperature 120(1)
_cell_volume 8105.4(18)
_computing_cell_refinement 'SAINT+, v. 7.66a (Bruker AXS, 2009)'
_computing_data_collection 'APEX II, v. 7.0 (Bruker AXS, 2009)'
_computing_data_reduction 'SAINT+, v. 7.66a (Bruker AXS, 2009)'
_computing_molecular_graphics 'SHELXTL, v. 6.14, (Bruker AXS, 2000)'
_computing_publication_material 'SHELXTL, v. 6.14, (Bruker AXS, 2000)'
_computing_structure_refinement 'SHELXL-97 (Sheldrick, 1997)'
_computing_structure_solution 'SHELXS-97 (Sheldrick, 1990)'
_diffrn_ambient_temperature 120(1)
_diffrn_measured_fraction_theta_full 1.000
_diffrn_measured_fraction_theta_max 0.978
_diffrn_measurement_device_type 'Bruker D8 with APEXII CCD'
_diffrn_measurement_method '\w scans'
_diffrn_radiation_monochromator graphite
_diffrn_radiation_source 'fine-focus sealed tube'
_diffrn_radiation_type MoK\a
_diffrn_radiation_wavelength 0.71073
_diffrn_reflns_av_R_equivalents 0.0457
_diffrn_reflns_av_sigmaI/netI 0.0394
_diffrn_reflns_limit_h_max 39
_diffrn_reflns_limit_h_min -39
_diffrn_reflns_limit_k_max 16
_diffrn_reflns_limit_k_min -16
_diffrn_reflns_limit_l_max 30
_diffrn_reflns_limit_l_min -29
_diffrn_reflns_number 44668
_diffrn_reflns_theta_full 25.00
_diffrn_reflns_theta_max 27.86
_diffrn_reflns_theta_min 1.81
_diffrn_standards_decay_% 0
_diffrn_standards_interval_count 0
_diffrn_standards_interval_time 0
_diffrn_standards_number 0
_exptl_absorpt_coefficient_mu 1.170
_exptl_absorpt_correction_T_max 0.8723
_exptl_absorpt_correction_T_min 0.7204
_exptl_absorpt_correction_type multi-scan
_exptl_absorpt_process_details 'SADABS v. 1 (Sheldrick, 2008)'
_exptl_crystal_colour 'pale orange'
_exptl_crystal_density_diffrn 1.364
_exptl_crystal_density_method 'not measured'
_exptl_crystal_description block
_exptl_crystal_F_000 3456
_exptl_crystal_size_max 0.30
_exptl_crystal_size_mid 0.18
_exptl_crystal_size_min 0.12
_platon_squeeze_details
;
;
_refine_diff_density_max 1.395
_refine_diff_density_min -0.841
_refine_diff_density_rms 0.093
_refine_ls_extinction_method none
_refine_ls_goodness_of_fit_ref 1.262
_refine_ls_hydrogen_treatment constr
_refine_ls_matrix_type full
_refine_ls_number_parameters 485
_refine_ls_number_reflns 9457
_refine_ls_number_restraints 69
_refine_ls_restrained_S_all 1.281
_refine_ls_R_factor_all 0.0488
_refine_ls_R_factor_gt 0.0370
_refine_ls_shift/su_max 0.002
_refine_ls_shift/su_mean 0.000
_refine_ls_structure_factor_coef Fsqd
_refine_ls_weighting_details 'calc w=1/[\s^2^(Fo^2^)+(0.0482P)^2^+0.0000P] where P=(Fo^2^+2Fc^2^)/3'
_refine_ls_weighting_scheme calc
_refine_ls_wR_factor_gt 0.1018
_refine_ls_wR_factor_ref 0.1055
_reflns_number_gt 7605
_reflns_number_total 9457
_reflns_threshold_expression >2sigma(I)
_cod_data_source_file ic5b00299_si_004.cif
_cod_data_source_block Complex_2
_cod_original_cell_volume 8105.6(18)
_cod_original_sg_symbol_H-M 'C 2/c'
_cod_database_code 4346100

loop_
_symmetry_equiv_pos_as_xyz
'x, y, z'
'-x, y, -z+1/2'
'x+1/2, y+1/2, z'
'-x+1/2, y+1/2, -z+1/2'
'-x, -y, -z'
'x, -y, z-1/2'
'-x+1/2, -y+1/2, -z'
'x+1/2, -y+1/2, z-1/2'

loop_
_atom_site_label
_atom_site_type_symbol
_atom_site_fract_x
_atom_site_fract_y
_atom_site_fract_z
_atom_site_U_iso_or_equiv
_atom_site_adp_type
_atom_site_occupancy
_atom_site_symmetry_multiplicity
_atom_site_calc_flag
_atom_site_refinement_flags
_atom_site_disorder_group
Ce1 Ce 0.567782(5) 0.491725(13) 0.298886(8) 0.01929(7) Uani 1 1 d . .
N1 N 0.66894(8) 0.5873(2) 0.25387(12) 0.0226(6) Uani 1 1 d . .
N2 N 0.61055(9) 0.6768(2) 0.30817(12) 0.0228(6) Uani 1 1 d . .
N3 N 0.57672(9) 0.5121(2) 0.19250(12) 0.0239(6) Uani 1 1 d . .
N4 N 0.65412(8) 0.4270(2) 0.32717(12) 0.0237(6) Uani 1 1 d . .
N5 N 0.63307(13) 0.3088(3) 0.48127(17) 0.0641(11) Uani 1 1 d DU .
N6 N 0.5000 0.1689(6) 0.2500 0.024(3) Uani 0.453(13) 2 d SPGDU 1
N6' N 0.5035(4) 0.1828(10) 0.2083(3) 0.050(4) Uani 0.273(6) 1 d PGU 2
O5 O 0.5000 0.3537(2) 0.2500 0.0328(8) Uani 1 2 d SU .
O1 O 0.60477(7) 0.60624(19) 0.39133(10) 0.0286(5) Uani 1 1 d . .
O2 O 0.50745(7) 0.55977(17) 0.19430(9) 0.0225(5) Uani 1 1 d . .
O3 O 0.59706(8) 0.30646(18) 0.28920(12) 0.0356(6) Uani 1 1 d . .
O4 O 0.57725(9) 0.3756(2) 0.39503(12) 0.0435(6) Uani 1 1 d U .
C1 C 0.62273(10) 0.6803(3) 0.36771(15) 0.0251(7) Uani 1 1 d . .
C2 C 0.65558(11) 0.7619(3) 0.41467(16) 0.0322(8) Uani 1 1 d . .
C3 C 0.68623(13) 0.6967(3) 0.47130(16) 0.0422(9) Uani 1 1 d . .
H3A H 0.7072 0.6502 0.4604 0.063 Uiso 1 1 calc R .
H3B H 0.6664 0.6529 0.4858 0.063 Uiso 1 1 calc R .
H3C H 0.7043 0.7460 0.5033 0.063 Uiso 1 1 calc R .
C4 C 0.62276(13) 0.8352(4) 0.4347(2) 0.0643(15) Uani 1 1 d . .
H4A H 0.6413 0.8775 0.4699 0.096 Uiso 1 1 calc R .
H4B H 0.6009 0.7904 0.4450 0.096 Uiso 1 1 calc R .
H4C H 0.6056 0.8832 0.4014 0.096 Uiso 1 1 calc R .
C5 C 0.68778(13) 0.8294(3) 0.39187(19) 0.0442(10) Uani 1 1 d . .
H5A H 0.6691 0.8792 0.3606 0.066 Uiso 1 1 calc R .
H5B H 0.7049 0.7818 0.3750 0.066 Uiso 1 1 calc R .
H5C H 0.7096 0.8698 0.4257 0.066 Uiso 1 1 calc R .
C6 C 0.62506(10) 0.7436(2) 0.27006(15) 0.0244(7) Uani 1 1 d . .
C7 C 0.60765(12) 0.8486(3) 0.25308(17) 0.0357(8) Uani 1 1 d . .
H7 H 0.5875 0.8788 0.2705 0.043 Uiso 1 1 calc R .
C8 C 0.61947(14) 0.9088(3) 0.21117(19) 0.0453(10) Uani 1 1 d . .
H8 H 0.6074 0.9789 0.2008 0.054 Uiso 1 1 calc R .
C9 C 0.64924(13) 0.8655(3) 0.18438(19) 0.0462(10) Uani 1 1 d . .
H9 H 0.6580 0.9067 0.1569 0.055 Uiso 1 1 calc R .
C10 C 0.66559(12) 0.7609(3) 0.19895(16) 0.0334(8) Uani 1 1 d . .
H10 H 0.6850 0.7310 0.1804 0.040 Uiso 1 1 calc R .
C11 C 0.65373(10) 0.6983(2) 0.24093(15) 0.0242(7) Uani 1 1 d . .
C12 C 0.53683(10) 0.5631(3) 0.16541(14) 0.0240(7) Uani 1 1 d . .
C13 C 0.52050(11) 0.6334(3) 0.10634(15) 0.0285(7) Uani 1 1 d . .
C14 C 0.55897(12) 0.6582(3) 0.08060(17) 0.0420(9) Uani 1 1 d . .
H14A H 0.5677 0.5921 0.0655 0.063 Uiso 1 1 calc R .
H14B H 0.5861 0.6883 0.1127 0.063 Uiso 1 1 calc R .
H14C H 0.5472 0.7099 0.0475 0.063 Uiso 1 1 calc R .
C15 C 0.47960(12) 0.5746(3) 0.05641(15) 0.0351(8) Uani 1 1 d . .
H15A H 0.4717 0.6128 0.0180 0.053 Uiso 1 1 calc R .
H15B H 0.4526 0.5730 0.0682 0.053 Uiso 1 1 calc R .
H15C H 0.4889 0.5013 0.0518 0.053 Uiso 1 1 calc R .
C16 C 0.50257(12) 0.7409(3) 0.12184(17) 0.0358(8) Uani 1 1 d . .
H16A H 0.4917 0.7866 0.0859 0.054 Uiso 1 1 calc R .
H16B H 0.5277 0.7771 0.1541 0.054 Uiso 1 1 calc R .
H16C H 0.4770 0.7271 0.1354 0.054 Uiso 1 1 calc R .
C17 C 0.61186(12) 0.4855(3) 0.16952(16) 0.0267(7) Uani 1 1 d . .
C18 C 0.60247(12) 0.4167(3) 0.11928(17) 0.0383(9) Uani 1 1 d . .
H18 H 0.5715 0.3949 0.0974 0.046 Uiso 1 1 calc R .
C19 C 0.63809(13) 0.3798(3) 0.10107(19) 0.0473(11) Uani 1 1 d . .
H19 H 0.6309 0.3365 0.0660 0.057 Uiso 1 1 calc R .
C20 C 0.68472(13) 0.4075(3) 0.13539(18) 0.0411(9) Uani 1 1 d . .
H20 H 0.7090 0.3813 0.1241 0.049 Uiso 1 1 calc R .
C21 C 0.69474(12) 0.4738(3) 0.18611(16) 0.0304(7) Uani 1 1 d . .
H21 H 0.7260 0.4912 0.2094 0.036 Uiso 1 1 calc R .
C22 C 0.65918(12) 0.5152(2) 0.20322(16) 0.0257(7) Uani 1 1 d . .
C23 C 0.64138(11) 0.3279(3) 0.30674(17) 0.0311(8) Uani 1 1 d . .
C24 C 0.67194(12) 0.2311(3) 0.3014(2) 0.0470(11) Uani 1 1 d D .
C25 C 0.6776(6) 0.1683(13) 0.3617(7) 0.0502(19) Uani 0.338(15) 1 d PDU 1
C25' C 0.6665(3) 0.1364(6) 0.3369(5) 0.0502(19) Uani 0.662(15) 1 d PDU 2
C26 C 0.64797(15) 0.1914(4) 0.2313(3) 0.0793(18) Uani 1 1 d . .
H26A H 0.6636 0.1267 0.2255 0.119 Uiso 1 1 calc R .
H26B H 0.6508 0.2479 0.2044 0.119 Uiso 1 1 calc R .
H26C H 0.6152 0.1758 0.2220 0.119 Uiso 1 1 calc R .
C27 C 0.72263(11) 0.2573(3) 0.31039(18) 0.0360(9) Uani 1 1 d . .
H27A H 0.7392 0.2815 0.3519 0.054 Uiso 1 1 calc R .
H27B H 0.7232 0.3138 0.2822 0.054 Uiso 1 1 calc R .
H27C H 0.7376 0.1930 0.3027 0.054 Uiso 1 1 calc R .
C28 C 0.69832(11) 0.4769(2) 0.34669(15) 0.0222(6) Uani 1 1 d . .
C29 C 0.73353(11) 0.4566(3) 0.40411(16) 0.0281(7) Uani 1 1 d . .
H29 H 0.7287 0.4032 0.4294 0.034 Uiso 1 1 calc R .
C30 C 0.77567(12) 0.5144(3) 0.42443(17) 0.0314(8) Uani 1 1 d . .
H30 H 0.7991 0.4974 0.4622 0.038 Uiso 1 1 calc R .
C31 C 0.78280(11) 0.5966(3) 0.38889(16) 0.0320(8) Uani 1 1 d . .
H31 H 0.8109 0.6358 0.4026 0.038 Uiso 1 1 calc R .
C32 C 0.74798(10) 0.6206(3) 0.33266(16) 0.0287(7) Uani 1 1 d . .
H32 H 0.7528 0.6764 0.3087 0.034 Uiso 1 1 calc R .
C33 C 0.70550(10) 0.5619(2) 0.31122(14) 0.0226(6) Uani 1 1 d . .
C34 C 0.61356(17) 0.3869(4) 0.4413(2) 0.0627(13) Uani 1 1 d U .
H34 H 0.6280 0.4551 0.4483 0.075 Uiso 1 1 calc R .
C35 C 0.6749(2) 0.3294(7) 0.5369(2) 0.130(3) Uani 1 1 d DU .
H35A H 0.6850 0.4034 0.5366 0.196 Uiso 1 1 calc R .
H35B H 0.6997 0.2806 0.5378 0.196 Uiso 1 1 calc R .
H35C H 0.6672 0.3176 0.5727 0.196 Uiso 1 1 calc R .
C36 C 0.6159(3) 0.2004(5) 0.4742(4) 0.127(3) Uani 1 1 d DU .
H36A H 0.6081 0.1807 0.5090 0.190 Uiso 1 1 calc R .
H36B H 0.6397 0.1518 0.4714 0.190 Uiso 1 1 calc R .
H36C H 0.5882 0.1951 0.4372 0.190 Uiso 1 1 calc R .
C37 C 0.5028(5) 0.2591(6) 0.2827(5) 0.021(4) Uani 0.227(6) 1 d PGU 1
C38 C 0.5113(7) 0.0589(6) 0.2752(8) 0.065(7) Uani 0.227(6) 1 d PGU 1
C39 C 0.4813(5) 0.1788(12) 0.1795(5) 0.113(7) Uani 0.227(6) 1 d PGDU 1
C37' C 0.4967(4) 0.2529(5) 0.2531(5) 0.048(4) Uani 0.273(6) 1 d PGU 2
C38' C 0.5008(6) 0.0683(7) 0.2119(7) 0.058(5) Uani 0.273(6) 1 d PGU 2
C39' C 0.5200(8) 0.2388(13) 0.1634(7) 0.113(7) Uani 0.273(6) 1 d PG 2

loop_
_atom_site_aniso_label
_atom_site_aniso_U_11
_atom_site_aniso_U_22
_atom_site_aniso_U_33
_atom_site_aniso_U_23
_atom_site_aniso_U_13
_atom_site_aniso_U_12
Ce1 0.00904(10) 0.02261(10) 0.02421(11) -0.00062(7) 0.00381(7) -0.00017(6)
N1 0.0118(12) 0.0293(14) 0.0227(14) -0.0022(11) 0.0019(11) -0.0004(10)
N2 0.0156(13) 0.0249(13) 0.0273(15) -0.0046(11) 0.0072(11) -0.0017(10)
N3 0.0133(13) 0.0349(15) 0.0226(14) -0.0071(11) 0.0055(11) -0.0022(10)
N4 0.0113(12) 0.0228(13) 0.0338(16) -0.0011(11) 0.0045(11) 0.0005(10)
N5 0.054(2) 0.089(3) 0.052(2) 0.036(2) 0.0224(18) 0.040(2)
N6 0.015(4) 0.006(4) 0.041(5) 0.000 0.000(4) 0.000
N6' 0.020(5) 0.041(6) 0.068(7) -0.005(5) -0.007(5) 0.012(4)
O5 0.0120(15) 0.0241(16) 0.055(2) 0.000 0.0046(15) 0.000
O1 0.0158(11) 0.0440(14) 0.0250(12) -0.0043(10) 0.0062(10) -0.0047(10)
O2 0.0103(10) 0.0341(12) 0.0231(12) -0.0012(9) 0.0063(9) -0.0010(8)
O3 0.0139(11) 0.0251(12) 0.0655(18) -0.0060(11) 0.0120(12) -0.0036(9)
O4 0.0436(16) 0.0441(15) 0.0371(15) 0.0138(12) 0.0084(13) 0.0055(12)
C1 0.0111(15) 0.0296(17) 0.0322(19) -0.0100(14) 0.0055(13) -0.0001(12)
C2 0.0142(16) 0.041(2) 0.038(2) -0.0171(16) 0.0050(15) -0.0037(14)
C3 0.028(2) 0.067(3) 0.029(2) -0.0108(18) 0.0067(16) -0.0147(18)
C4 0.022(2) 0.075(3) 0.080(3) -0.056(3) 0.001(2) 0.0020(19)
C5 0.035(2) 0.039(2) 0.049(2) -0.0110(18) 0.0037(19) -0.0170(17)
C6 0.0127(15) 0.0238(16) 0.0313(18) -0.0021(13) 0.0020(13) -0.0040(11)
C7 0.0209(17) 0.0285(18) 0.048(2) -0.0074(16) 0.0013(16) -0.0046(14)
C8 0.036(2) 0.0288(19) 0.059(3) 0.0091(18) 0.003(2) -0.0065(16)
C9 0.036(2) 0.044(2) 0.049(3) 0.0176(18) 0.0044(19) -0.0150(18)
C10 0.0198(17) 0.045(2) 0.034(2) 0.0025(16) 0.0082(15) -0.0081(14)
C11 0.0107(14) 0.0279(16) 0.0276(18) -0.0010(13) -0.0004(13) -0.0029(12)
C12 0.0122(15) 0.0340(18) 0.0228(17) -0.0075(13) 0.0031(13) -0.0064(12)
C13 0.0144(15) 0.047(2) 0.0234(17) 0.0014(14) 0.0058(13) -0.0029(14)
C14 0.0196(18) 0.070(3) 0.035(2) 0.0135(19) 0.0091(16) -0.0043(17)
C15 0.0201(17) 0.061(2) 0.0236(18) -0.0069(16) 0.0068(14) -0.0048(16)
C16 0.0241(18) 0.043(2) 0.035(2) 0.0083(16) 0.0055(16) 0.0000(15)
C17 0.0159(16) 0.0369(19) 0.0272(18) -0.0057(14) 0.0078(14) 0.0002(13)
C18 0.0180(17) 0.058(2) 0.036(2) -0.0190(18) 0.0064(15) -0.0023(16)
C19 0.033(2) 0.066(3) 0.046(2) -0.029(2) 0.0198(19) -0.0025(19)
C20 0.0272(19) 0.058(2) 0.045(2) -0.0154(19) 0.0208(18) 0.0022(17)
C21 0.0153(16) 0.0426(19) 0.0329(19) -0.0040(15) 0.0086(14) 0.0016(14)
C22 0.0188(16) 0.0311(17) 0.0270(17) -0.0042(13) 0.0081(14) 0.0006(12)
C23 0.0135(16) 0.0252(17) 0.052(2) -0.0013(15) 0.0090(15) 0.0030(12)
C24 0.0166(18) 0.0255(18) 0.094(3) -0.0084(19) 0.014(2) 0.0039(14)
C25 0.040(3) 0.021(3) 0.091(5) 0.004(3) 0.025(3) -0.001(2)
C25' 0.040(3) 0.021(3) 0.091(5) 0.004(3) 0.025(3) -0.001(2)
C26 0.032(2) 0.064(3) 0.128(5) -0.057(3) 0.014(3) 0.002(2)
C27 0.0181(17) 0.0325(19) 0.055(2) -0.0102(16) 0.0110(16) 0.0057(13)
C28 0.0124(14) 0.0250(15) 0.0294(18) -0.0070(13) 0.0082(13) -0.0001(11)
C29 0.0170(16) 0.0308(17) 0.0327(19) 0.0014(14) 0.0049(14) 0.0001(13)
C30 0.0174(17) 0.0360(19) 0.032(2) -0.0029(15) -0.0004(14) 0.0054(13)
C31 0.0131(15) 0.0347(18) 0.041(2) -0.0059(15) 0.0023(15) -0.0055(13)
C32 0.0143(15) 0.0332(18) 0.037(2) 0.0026(14) 0.0076(14) -0.0018(13)
C33 0.0113(14) 0.0276(16) 0.0255(17) -0.0024(13) 0.0029(13) 0.0010(12)
C34 0.064(3) 0.077(3) 0.042(3) 0.019(2) 0.015(2) 0.032(3)
C35 0.118(5) 0.209(7) 0.038(3) 0.026(4) -0.001(3) 0.077(4)
C36 0.143(6) 0.090(4) 0.161(7) 0.081(4) 0.073(5) 0.039(3)
C37 0.015(6) 0.014(6) 0.025(7) -0.001(5) -0.004(5) -0.005(4)
C38 0.060(10) 0.044(9) 0.088(10) 0.005(6) 0.025(7) -0.004(6)
C39 0.103(9) 0.115(9) 0.109(9) 0.000(7) 0.027(7) 0.010(7)
C37' 0.025(6) 0.053(7) 0.059(8) 0.004(7) 0.008(6) -0.002(7)
C38' 0.057(8) 0.038(7) 0.084(8) -0.013(6) 0.032(6) -0.005(6)
C39' 0.103(9) 0.115(9) 0.109(9) 0.000(7) 0.027(7) 0.010(7)

loop_
_atom_type_symbol
_atom_type_description
_atom_type_scat_dispersion_real
_atom_type_scat_dispersion_imag
_atom_type_scat_source
C C 0.0033 0.0016 'International Tables Vol C Tables 4.2.6.8 and 6.1.1.4'
H H 0.0000 0.0000 'International Tables Vol C Tables 4.2.6.8 and 6.1.1.4'
N N 0.0061 0.0033 'International Tables Vol C Tables 4.2.6.8 and 6.1.1.4'
O O 0.0106 0.0060 'International Tables Vol C Tables 4.2.6.8 and 6.1.1.4'
Ce Ce -0.2486 2.6331 'International Tables Vol C Tables 4.2.6.8 and 6.1.1.4'

loop_
_geom_angle_atom_site_label_1
_geom_angle_atom_site_label_2
_geom_angle_atom_site_label_3
_geom_angle
_geom_angle_site_symmetry_1
_geom_angle_site_symmetry_3
O1 Ce1 O3 122.46(8) . .
O1 Ce1 O2 83.51(7) . 2_655
O3 Ce1 O2 132.90(7) . 2_655
O1 Ce1 O4 71.66(8) . .
O3 Ce1 O4 69.33(9) . .
O2 Ce1 O4 86.42(8) 2_655 .
O1 Ce1 N2 51.36(8) . .
O3 Ce1 N2 128.54(8) . .
O2 Ce1 N2 98.54(7) 2_655 .
O4 Ce1 N2 121.36(8) . .
O1 Ce1 O5 142.08(5) . .
O3 Ce1 O5 67.48(7) . .
O2 Ce1 O5 69.16(6) 2_655 .
O4 Ce1 O5 80.60(7) . .
N2 Ce1 O5 155.06(7) . .
O1 Ce1 N4 81.93(8) . .
O3 Ce1 N4 51.44(7) . .
O2 Ce1 N4 162.87(8) 2_655 .
O4 Ce1 N4 80.47(8) . .
N2 Ce1 N4 79.26(8) . .
O5 Ce1 N4 118.87(7) . .
O1 Ce1 O2 125.16(7) . .
O3 Ce1 O2 111.24(8) . .
O2 Ce1 O2 66.77(8) 2_655 .
O4 Ce1 O2 143.93(7) . .
N2 Ce1 O2 87.51(7) . .
O5 Ce1 O2 67.82(6) . .
N4 Ce1 O2 129.65(7) . .
O1 Ce1 N3 127.08(7) . .
O3 Ce1 N3 80.35(8) . .
O2 Ce1 N3 116.81(7) 2_655 .
O4 Ce1 N3 149.65(8) . .
N2 Ce1 N3 76.60(8) . .
O5 Ce1 N3 89.49(6) . .
N4 Ce1 N3 79.44(8) . .
O2 Ce1 N3 50.22(7) . .
O1 Ce1 C1 25.45(8) . .
O3 Ce1 C1 127.93(8) . .
O2 Ce1 C1 93.04(7) 2_655 .
O4 Ce1 C1 95.74(9) . .
N2 Ce1 C1 26.06(8) . .
O5 Ce1 C1 161.94(7) . .
N4 Ce1 C1 77.48(8) . .
O2 Ce1 C1 108.80(8) . .
N3 Ce1 C1 101.80(8) . .
O1 Ce1 C23 103.94(9) . .
O3 Ce1 C23 25.36(8) . .
O2 Ce1 C23 155.89(8) 2_655 .
O4 Ce1 C23 74.66(9) . .
N2 Ce1 C23 103.99(8) . .
O5 Ce1 C23 92.72(8) . .
N4 Ce1 C23 26.16(8) . .
O2 Ce1 C23 122.17(9) . .
N3 Ce1 C23 77.27(9) . .
C1 Ce1 C23 103.43(9) . .
O1 Ce1 C12 127.04(8) . .
O3 Ce1 C12 98.93(9) . .
O2 Ce1 C12 91.52(8) 2_655 .
O4 Ce1 C12 160.86(8) . .
N2 Ce1 C12 77.77(8) . .
O5 Ce1 C12 80.89(6) . .
N4 Ce1 C12 104.46(8) . .
O2 Ce1 C12 25.36(7) . .
N3 Ce1 C12 25.32(8) . .
C1 Ce1 C12 103.37(9) . .
C23 Ce1 C12 101.44(9) . .
C22 N1 C33 119.9(2) . .
C22 N1 C11 117.7(3) . .
C33 N1 C11 119.0(2) . .
C1 N2 C6 129.1(3) . .
C1 N2 Ce1 93.07(19) . .
C6 N2 Ce1 136.9(2) . .
C12 N3 C17 129.3(3) . .
C12 N3 Ce1 95.71(19) . .
C17 N3 Ce1 134.9(2) . .
C23 N4 C28 130.2(3) . .
C23 N4 Ce1 93.14(18) . .
C28 N4 Ce1 135.85(19) . .
C34 N5 C36 123.3(5) . .
C34 N5 C35 121.3(5) . .
C36 N5 C35 115.3(5) . .
C37 N6 C37 67.3(10) . 2_655
C37 N6 C38 125.6(8) . .
C37 N6 C38 162.8(7) 2_655 .
C37 N6 C38 162.8(8) . 2_655
C37 N6 C38 125.6(8) 2_655 2_655
C38 N6 C38 45.2(14) . 2_655
C37 N6 C39 53.0(5) . 2_655
C37 N6 C39 118.0(10) 2_655 2_655
C38 N6 C39 72.7(4) . 2_655
C38 N6 C39 116.4(11) 2_655 2_655
C37 N6 C39 118.0(7) . .
C37 N6 C39 53.0(9) 2_655 .
C38 N6 C39 116.4(6) . .
C38 N6 C39 72.7(10) 2_655 .
C39 N6 C39 170.8(7) 2_655 .
C37' N6' C38' 128.8(7) 2_655 .
C37' N6' C37' 9.8(9) 2_655 .
C38' N6' C37' 121.8(8) . .
C37' N6' C39' 106.6(14) 2_655 .
C38' N6' C39' 122.8(10) . .
C37' N6' C39' 114.8(11) . .
C37' O5 C37' 13.4(10) 2_655 .
C37' O5 C37 37.3(9) 2_655 .
C37' O5 C37 28.2(2) . .
C37' O5 C37 28.2(2) 2_655 2_655
C37' O5 C37 37.3(9) . 2_655
C37 O5 C37 64.9(8) . 2_655
C37' O5 Ce1 133.9(5) 2_655 2_655
C37' O5 Ce1 127.3(6) . 2_655
C37 O5 Ce1 132.2(6) . 2_655
C37 O5 Ce1 115.6(5) 2_655 2_655
C37' O5 Ce1 127.3(6) 2_655 .
C37' O5 Ce1 133.9(6) . .
C37 O5 Ce1 115.6(5) . .
C37 O5 Ce1 132.2(6) 2_655 .
Ce1 O5 Ce1 98.30(10) 2_655 .
C1 O1 Ce1 98.90(18) . .
C12 O2 Ce1 149.76(19) . 2_655
C12 O2 Ce1 96.53(17) . .
Ce1 O2 Ce1 100.36(7) 2_655 .
C23 O3 Ce1 98.92(19) . .
C34 O4 Ce1 118.3(3) . .
O1 C1 N2 116.0(3) . .
O1 C1 C2 114.8(3) . .
N2 C1 C2 129.3(3) . .
O1 C1 Ce1 55.64(15) . .
N2 C1 Ce1 60.87(16) . .
C2 C1 Ce1 168.2(2) . .
C5 C2 C3 108.6(3) . .
C5 C2 C4 111.4(3) . .
C3 C2 C4 107.4(3) . .
C5 C2 C1 115.8(3) . .
C3 C2 C1 107.6(3) . .
C4 C2 C1 105.6(3) . .
C7 C6 N2 123.1(3) . .
C7 C6 C11 117.9(3) . .
N2 C6 C11 118.5(3) . .
C8 C7 C6 121.7(4) . .
C7 C8 C9 120.3(4) . .
C10 C9 C8 119.0(4) . .
C9 C10 C11 121.6(3) . .
C10 C11 C6 119.5(3) . .
C10 C11 N1 121.5(3) . .
C6 C11 N1 118.9(3) . .
N3 C12 O2 115.5(3) . .
N3 C12 C13 129.4(3) . .
O2 C12 C13 115.0(3) . .
N3 C12 Ce1 58.96(17) . .
O2 C12 Ce1 58.11(15) . .
C13 C12 Ce1 162.5(2) . .
C16 C13 C14 108.4(3) . .
C16 C13 C15 109.0(3) . .
C14 C13 C15 108.6(3) . .
C16 C13 C12 107.2(3) . .
C14 C13 C12 114.9(3) . .
C15 C13 C12 108.6(3) . .
C18 C17 N3 121.2(3) . .
C18 C17 C22 118.4(3) . .
N3 C17 C22 119.7(3) . .
C19 C18 C17 121.4(3) . .
C18 C19 C20 119.7(3) . .
C21 C20 C19 119.6(3) . .
C20 C21 C22 121.2(3) . .
C21 C22 C17 119.5(3) . .
C21 C22 N1 121.7(3) . .
C17 C22 N1 118.7(3) . .
O3 C23 N4 116.1(3) . .
O3 C23 C24 114.4(3) . .
N4 C23 C24 129.5(3) . .
O3 C23 Ce1 55.72(15) . .
N4 C23 Ce1 60.70(16) . .
C24 C23 Ce1 169.1(2) . .
C25' C24 C27 114.3(4) . .
C25' C24 C23 111.3(4) . .
C27 C24 C23 116.3(3) . .
C25' C24 C25 25.6(5) . .
C27 C24 C25 102.4(7) . .
C23 C24 C25 100.1(7) . .
C25' C24 C26 103.5(6) . .
C27 C24 C26 105.1(3) . .
C23 C24 C26 104.8(3) . .
C25 C24 C26 129.0(8) . .
N4 C28 C29 122.9(3) . .
N4 C28 C33 118.6(3) . .
C29 C28 C33 117.9(3) . .
C30 C29 C28 121.6(3) . .
C31 C30 C29 120.1(3) . .
C30 C31 C32 119.6(3) . .
C31 C32 C33 120.9(3) . .
C28 C33 C32 119.9(3) . .
C28 C33 N1 118.7(3) . .
C32 C33 N1 121.4(3) . .
O4 C34 N5 124.2(5) . .
C39 C37 N6 71.8(4) 2_655 .
C39 C37 O5 162.6(18) 2_655 .
N6 C37 O5 113.9(8) . .
C39 C37 C37 125.4(10) 2_655 2_655
N6 C37 C37 56.3(5) . 2_655
O5 C37 C37 57.6(4) . 2_655
C38 C38 N6 67.4(4) 2_655 .
C38 C38 C39 121.2(9) 2_655 2_655
N6 C38 C39 55.6(2) . 2_655
C37 C39 N6 55.3(8) 2_655 .
C37 C39 C38 106.9(14) 2_655 2_655
N6 C39 C38 51.7(10) . 2_655
C37' C37' O5 83.3(8) 2_655 .
C37' C37' N6' 124(10) 2_655 2_655
O5 C37' N6' 138(3) . 2_655
C37' C37' N6' 47(2) 2_655 .
O5 C37' N6' 121.1(8) . .
N6' C37' N6' 99.1(13) 2_655 .
N6' C38' C38' 94.7(4) . 2_655

loop_
_geom_bond_atom_site_label_1
_geom_bond_atom_site_label_2
_geom_bond_distance
_geom_bond_site_symmetry_2
Ce1 O1 2.469(2) .
Ce1 O3 2.480(2) .
Ce1 O2 2.5013(19) 2_655
Ce1 O4 2.583(2) .
Ce1 N2 2.585(2) .
Ce1 O5 2.585(2) .
Ce1 N4 2.590(2) .
Ce1 O2 2.591(2) .
Ce1 N3 2.611(3) .
Ce1 C1 2.955(3) .
Ce1 C23 2.965(3) .
Ce1 C12 3.032(3) .
N1 C22 1.417(4) .
N1 C33 1.423(4) .
N1 C11 1.432(4) .
N2 C1 1.300(4) .
N2 C6 1.397(4) .
N3 C12 1.303(4) .
N3 C17 1.403(4) .
N4 C23 1.309(4) .
N4 C28 1.394(4) .
N5 C34 1.315(5) .
N5 C36 1.415(7) .
N5 C35 1.465(7) .
N6 C37 1.329(10) .
N6 C37 1.329(10) 2_655
N6 C38 1.459(10) .
N6 C38 1.459(15) 2_655
N6 C39 1.535(10) 2_655
N6 C39 1.535(10) .
N6' C37' 1.246(12) 2_655
N6' C38' 1.410(16) .
N6' C37' 1.428(14) .
N6' C39' 1.490(11) .
O5 C37' 1.244(7) 2_655
O5 C37' 1.244(7) .
O5 C37 1.373(10) .
O5 C37 1.374(10) 2_655
O5 Ce1 2.585(2) 2_655
O1 C1 1.285(4) .
O2 C12 1.307(4) .
O2 Ce1 2.5011(19) 2_655
O3 C23 1.286(4) .
O4 C34 1.235(5) .
C1 C2 1.547(4) .
C2 C5 1.523(5) .
C2 C3 1.531(5) .
C2 C4 1.540(5) .
C6 C7 1.392(4) .
C6 C11 1.407(4) .
C7 C8 1.376(5) .
C8 C9 1.386(6) .
C9 C10 1.371(5) .
C10 C11 1.395(4) .
C12 C13 1.544(4) .
C13 C16 1.521(5) .
C13 C14 1.535(4) .
C13 C15 1.535(4) .
C17 C18 1.386(5) .
C17 C22 1.411(5) .
C18 C19 1.381(5) .
C19 C20 1.391(5) .
C20 C21 1.374(5) .
C21 C22 1.384(5) .
C23 C24 1.542(4) .
C24 C25' 1.471(6) .
C24 C27 1.515(5) .
C24 C25 1.556(9) .
C24 C26 1.601(6) .
C28 C29 1.395(4) .
C28 C33 1.398(4) .
C29 C30 1.387(5) .
C30 C31 1.373(5) .
C31 C32 1.380(5) .
C32 C33 1.402(4) .
C37 C39 1.290(15) 2_655
C37 C37 1.47(2) 2_655
C38 C38 1.12(4) 2_655
C38 C39 1.776(11) 2_655
C39 C37 1.29(2) 2_655
C39 C38 1.777(19) 2_655
C37' C37' 0.29(2) 2_655
C37' N6' 1.25(3) 2_655
C38' C38' 1.80(3) 2_655

loop_
_platon_squeeze_void_nr
_platon_squeeze_void_average_x
_platon_squeeze_void_average_y
_platon_squeeze_void_average_z
_platon_squeeze_void_volume
_platon_squeeze_void_count_electrons
_platon_squeeze_void_content
1 0.500 0.000 0.500 196 41 hexane
2 0.500 0.000 1.000 196 41 hexane
3 0.500 0.205 0.750 14 0 ' '
4 0.000 0.295 0.250 14 1 ' '
5 0.000 0.500 0.500 196 41 hexane
6 1.000 0.500 1.000 196 41 hexane
7 0.000 0.705 0.750 14 0 ' '
8 0.500 0.795 0.250 14 1 ' '
